data_7028496
loop_
_publ_author_name
'Zhao, Chongchao'
'Glass, Elliot N.'
'Sumliner, Jordan M.'
'Bacsa, John'
'Kim, Daniel Taehyun'
'Guo, Weiwei'
'Hill, Craig L.'

_publ_section_title
;
 Complexation of metal carbonyl units with [\a-PW11O39](7-) and
 [\a2-P2W17O61](10-): insights into the chiral
 &quot;twisted-sandwich&quot; dimeric structures.
;
_journal_issue 10
_journal_name_full 'Dalton transactions (Cambridge, England : 2003)'
_journal_page_first 4040
_journal_page_last 4047
_journal_paper_doi 10.1039/c3dt53374c
_journal_volume 43
_journal_year 2014
_chemical_formula_moiety 'C6 Mn2 O86 P2 W23, 6(C3 H10 N), K3, 12.5(H2O)'
_chemical_formula_sum 'C24 H85 K3 Mn2 N6 O98.5 P2 W23'
_chemical_formula_weight 6551.65
_space_group_crystal_system monoclinic
_space_group_IT_number 15
_space_group_name_Hall '-C 2yc'
_space_group_name_H-M_alt 'C 1 2/c 1'
_symmetry_space_group_name_Hall '-C 2yc'
_symmetry_space_group_name_H-M 'C 1 2/c 1'
_atom_sites_solution_hydrogens geom
_atom_sites_solution_primary direct
_audit_creation_date 2014-01-03
_audit_creation_method
;
Olex2 1.2-beta
(compiled 2013.12.10 svn.r2850 for OlexSys, GUI svn.r4736)
;
_audit_update_record
;
2014-01-09 # Formatted by publCIF
;
_cell_angle_alpha 90
_cell_angle_beta 127.936(2)
_cell_angle_gamma 90
_cell_formula_units_Z 8
_cell_length_a 57.054(8)
_cell_length_b 13.2708(18)
_cell_length_c 36.998(5)
_cell_measurement_reflns_used 9887
_cell_measurement_temperature 173(2)
_cell_measurement_theta_max 29.704
_cell_measurement_theta_min 2.159
_cell_volume 22094(5)
_computing_cell_refinement 'SAINT v8.32B (Bruker, 2013)'
_computing_data_collection 'APEX2 v2013.6-2 (Bruker, 2013)'
_computing_data_reduction 'SAINT v8.32B (Bruker, 2013)'
_computing_publication_material 'Olex2 (Dolomanov et al., 2009)'
_computing_structure_refinement 'ShelXL (Sheldrick, 2008)'
_computing_structure_solution 'ShelXS (Sheldrick, 2008)'
_diffrn_ambient_temperature 173.15
_diffrn_detector_area_resol_mean 512
_diffrn_measured_fraction_theta_full 1.000
_diffrn_measured_fraction_theta_max 1.000
_diffrn_measurement_device_type 'Bruker APEX-II CCD'
_diffrn_measurement_method '\f and \w scans'
_diffrn_radiation_monochromator graphite
_diffrn_radiation_type MoK\a
_diffrn_radiation_wavelength 0.71073
_diffrn_reflns_av_R_equivalents 0.0570
_diffrn_reflns_av_unetI/netI 0.0486
_diffrn_reflns_Laue_measured_fraction_full 1.000
_diffrn_reflns_Laue_measured_fraction_max 1.000
_diffrn_reflns_limit_h_max 74
_diffrn_reflns_limit_h_min -74
_diffrn_reflns_limit_k_max 17
_diffrn_reflns_limit_k_min -17
_diffrn_reflns_limit_l_max 48
_diffrn_reflns_limit_l_min -48
_diffrn_reflns_number 108179
_diffrn_reflns_point_group_measured_fraction_full 1.000
_diffrn_reflns_point_group_measured_fraction_max 1.000
_diffrn_reflns_theta_full 26.000
_diffrn_reflns_theta_max 27.877
_diffrn_reflns_theta_min 1.396
_diffrn_source 'fine-focus sealed tube'
_diffrn_standards_number 0
_exptl_absorpt_coefficient_mu 24.313
_exptl_absorpt_correction_T_max 0.3005
_exptl_absorpt_correction_T_min 0.0388
_exptl_absorpt_correction_type numerical
_exptl_absorpt_process_details
;
The crystal faces were indexed and the distances of the faces were carefully
measured for a numerical absorption correction.
A combination of a numerical and multi-scan correction with inter-frame
scaling was performed using the program
SADABS-2012/1 (Bruker,2012).
wR2(int) was 0.0785 before and 0.0591 after correction.
The Ratio of minimum to maximum transmission is 0.1291.
The \l/2 correction factor is 0.0015.
;
_exptl_crystal_colour orange
_exptl_crystal_colour_primary orange
_exptl_crystal_density_diffrn 3.939
_exptl_crystal_description prism
_exptl_crystal_F_000 23184
_exptl_crystal_recrystallization_method 'The material was recrystallised from water.'
_exptl_crystal_size_max 0.334
_exptl_crystal_size_mid 0.146
_exptl_crystal_size_min 0.091
_refine_diff_density_max 3.646
_refine_diff_density_min -2.483
_refine_diff_density_rms 0.337
_refine_ls_extinction_method none
_refine_ls_goodness_of_fit_ref 1.033
_refine_ls_hydrogen_treatment mixed
_refine_ls_matrix_type full
_refine_ls_number_parameters 1453
_refine_ls_number_reflns 26360
_refine_ls_number_restraints 144
_refine_ls_restrained_S_all 1.034
_refine_ls_R_factor_all 0.0502
_refine_ls_R_factor_gt 0.0366
_refine_ls_shift/su_max 0.001
_refine_ls_shift/su_mean 0.000
_refine_ls_structure_factor_coef Fsqd
_refine_ls_weighting_details 'w=1/[\s^2^(Fo^2^)+(0.0341P)^2^+424.0826P] where P=(Fo^2^+2Fc^2^)/3'
_refine_ls_weighting_scheme calc
_refine_ls_wR_factor_gt 0.0798
_refine_ls_wR_factor_ref 0.0868
_reflns_Friedel_coverage 0.000
_reflns_number_gt 21142
_reflns_number_total 26360
_reflns_threshold_expression 'I > 2\s(I)'
_cod_data_source_file c3dt53374c.txt
_cod_data_source_block pw11mnco
_cod_original_formula_sum 'C24 H85 K3 Mn2 N6 O98.50 P2 W23'
_cod_database_code 7028496
_shelxl_version_number 2013-3
_shelx_space_group_comment
;
The symmetry employed for this shelxl refinement is uniquely defined
by the following loop, which should always be used as a source of
symmetry information in preference to the above space-group names.
They are only intended as comments.
;
_shelx_estimated_absorpt_t_max 0.348
_shelx_estimated_absorpt_t_min 0.045
_olex2_refinement_description
;
1. Fixed Uiso
 At 1.2 times of:
  All N(H) groups
 At 1.5 times of:
  All C(H,H,H) groups
2. Uiso/Uaniso restraints and constraints
Uanis(K1) \\sim Ueq: with sigma of 0.002 and sigma for terminal atoms of 0.002
Uanis(O11W) \\sim Ueq: with sigma of 0.01 and sigma for terminal atoms of 0.01
Uanis(O14W) = Uanis(O15W)
Uanis(K3A) = Uanis(K3B)
Uiso(O5WA) = Uiso(O5WB)
3. Rigid body (RIGU) restrains
 N4, C10C, C11C, C12C
 with sigma for 1-2 distances of 0.002 and sigma for 1-3 distances of 0.002
 C3C, C1C, N1, C2C
 with sigma for 1-2 distances of 0.002 and sigma for 1-3 distances of 0.002
 N6, C13C, C14C, C15C
 with sigma for 1-2 distances of 0.002 and sigma for 1-3 distances of 0.002
 N5, C16C, C17C, C18C
 with sigma for 1-2 distances of 0.002 and sigma for 1-3 distances of 0.002
 C8C, C7C, N3, C9C
 with sigma for 1-2 distances of 0.002 and sigma for 1-3 distances of 0.002
 Mn1, C2, O79
 with sigma for 1-2 distances of 0.002 and sigma for 1-3 distances of 0.002
 C6, O86
 with sigma for 1-2 distances of 0.002 and sigma for 1-3 distances of 0.002
 C1, O78
 with sigma for 1-2 distances of 0.002 and sigma for 1-3 distances of 0.002
 Mn2, C4, O84
 with sigma for 1-2 distances of 0.002 and sigma for 1-3 distances of 0.002
 Mn2, C3, O83
 with sigma for 1-2 distances of 0.002 and sigma for 1-3 distances of 0.002
 Mn2, C5, O85
 with sigma for 1-2 distances of 0.002 and sigma for 1-3 distances of 0.002
4. Others
 Sof(O15W)=1-FVAR(1)
 Sof(O14W)=FVAR(1)
 Sof(K3B)=1-FVAR(2)
 Sof(K3A)=FVAR(2)
 Sof(O5WB)=1-FVAR(3)
 Sof(O5WA)=FVAR(3)
5.a Ternary CH refined with riding coordinates:
 N1(H1), N2(H2), N3(H3), N4(H4), N6(H6), N5(H5)
5.b Idealised Me refined as rotating group:
 C1C(H1CA,H1CB,H1CC), C2C(H2CA,H2CB,H2CC), C3C(H3CA,H3CB,H3CC), C4C(H4CA,H4CB,
 H4CC), C5C(H5CA,H5CB,H5CC), C6C(H6CA,H6CB,H6CC), C7C(H7CA,H7CB,H7CC), C8C(H8CA,
 H8CB,H8CC), C9C(H9CA,H9CB,H9CC), C10C(H10A,H10B,H10C), C11C(H11A,H11B,H11C),
 C12C(H12A,H12B,H12C), C13C(H13A,H13B,H13C), C14C(H14A,H14B,H14C), C15C(H15A,
 H15B,H15C), C16C(H16A,H16B,H16C), C17C(H17A,H17B,H17C), C18C(H18A,H18B,H18C)
;

loop_
_space_group_symop_operation_xyz
'x, y, z'
'-x, y, -z+1/2'
'x+1/2, y+1/2, z'
'-x+1/2, y+1/2, -z+1/2'
'-x, -y, -z'
'x, -y, z-1/2'
'-x+1/2, -y+1/2, -z'
'x+1/2, -y+1/2, z-1/2'

loop_
_atom_site_label
_atom_site_type_symbol
_atom_site_fract_x
_atom_site_fract_y
_atom_site_fract_z
_atom_site_U_iso_or_equiv
_atom_site_adp_type
_atom_site_occupancy
_atom_site_site_symmetry_order
_atom_site_calc_flag
_atom_site_refinement_flags_posn
_atom_site_refinement_flags_adp
_atom_site_refinement_flags_occupancy
_atom_site_disorder_assembly
_atom_site_disorder_group
C1 C 0.1895(2) 0.6425(9) 0.3234(4) 0.027(2) Uani 1 1 d . . . . .
C2 C 0.2160(2) 0.6675(9) 0.2892(3) 0.024(2) Uani 1 1 d . . . . .
C3 C 0.1060(2) 0.3632(7) 0.0790(4) 0.023(2) Uani 1 1 d . . . . .
C4 C 0.1624(2) 0.3596(8) 0.1356(4) 0.025(2) Uani 1 1 d . . . . .
C5 C 0.1353(2) 0.3381(8) 0.0493(4) 0.026(2) Uani 1 1 d . . . . .
C6 C 0.1841(3) 0.5077(9) 0.2673(4) 0.030(2) Uani 1 1 d . . . . .
O1 O 0.16763(14) 0.7904(5) 0.2595(2) 0.0192(15) Uani 1 1 d . . . . .
O1A O 0.00145(15) 0.8054(5) 0.1271(2) 0.0195(15) Uani 1 1 d . . . . .
O2 O 0.17756(16) 0.9652(5) 0.3052(2) 0.0240(16) Uani 1 1 d . . . . .
O3 O 0.14041(14) 0.9654(5) 0.2094(2) 0.0166(14) Uani 1 1 d . . . . .
O5 O 0.13251(14) 0.8164(5) 0.1502(2) 0.0169(14) Uani 1 1 d . . . . .
O6 O 0.13872(14) 0.8129(5) 0.2940(2) 0.0189(14) Uani 1 1 d . . . . .
O7 O 0.10533(14) 0.8258(5) 0.1948(2) 0.0154(14) Uani 1 1 d . . . . .
O8 O 0.11661(15) 1.0121(5) 0.1198(2) 0.0211(15) Uani 1 1 d . . . . .
O9 O 0.11651(15) 0.9841(5) 0.2534(2) 0.0206(15) Uani 1 1 d . . . . .
O10 O 0.08202(14) 1.0124(5) 0.1481(2) 0.0162(14) Uani 1 1 d . . . . .
O11 O 0.09403(16) 1.0947(6) 0.2905(3) 0.0292(18) Uani 1 1 d . . . . .
O12 O 0.06518(15) 1.0861(5) 0.1962(2) 0.0188(15) Uani 1 1 d . . . . .
O13 O 0.03214(16) 1.1410(5) 0.1041(3) 0.0251(16) Uani 1 1 d . . . . .
O14 O 0.01323(14) 1.0002(5) 0.1387(2) 0.0194(15) Uani 1 1 d . . . . .
O15 O 0.04254(15) 0.9785(5) 0.2277(2) 0.0216(15) Uani 1 1 d . . . . .
O16 O 0.02919(14) 0.9310(5) 0.0894(2) 0.0167(14) Uani 1 1 d . . . . .
O17 O 0.06098(14) 0.8887(5) 0.1865(2) 0.0148(13) Uani 1 1 d . . . . .
O18 O 0.01855(15) 0.8542(6) 0.0091(2) 0.0266(17) Uani 1 1 d . . . . .
O19 O 0.00186(14) 0.7567(5) 0.0578(2) 0.0181(14) Uani 1 1 d . . . . .
O20 O -0.01767(16) 0.9229(6) 0.1689(3) 0.0267(17) Uani 1 1 d . . . . .
O21 O -0.03074(15) 0.6349(6) 0.0730(3) 0.0278(17) Uani 1 1 d . . . . .
O22 O 0.02442(17) 0.5878(6) 0.2409(3) 0.0330(19) Uani 1 1 d . . . . .
O23 O 0.02222(15) 0.6302(5) 0.1642(3) 0.0236(16) Uani 1 1 d . . . . .
O24 O 0.07682(16) 0.7024(5) 0.2885(3) 0.0246(16) Uani 1 1 d . . . . .
O25 O 0.02478(15) 0.5800(5) 0.0971(3) 0.0255(16) Uani 1 1 d . . . . .
O26 O 0.08043(15) 0.5463(5) 0.1756(2) 0.0225(16) Uani 1 1 d . . . . .
O27 O 0.12133(17) 0.4409(5) 0.2593(3) 0.0296(18) Uani 1 1 d . . . . .
O28 O 0.06483(17) 0.4816(6) 0.0909(3) 0.0310(18) Uani 1 1 d . . . . .
O29 O 0.04664(15) 0.6829(5) 0.0640(2) 0.0201(15) Uani 1 1 d . . . . .
O30 O 0.12319(15) 0.6254(5) 0.2994(2) 0.0212(15) Uani 1 1 d . . . . .
O31 O 0.13529(15) 0.6194(5) 0.2405(2) 0.0213(15) Uani 1 1 d . . . . .
O32 O 0.10123(13) 0.6466(5) 0.1367(2) 0.0158(14) Uani 1 1 d . . . . .
O33 O 0.08317(15) 0.7222(5) 0.2236(2) 0.0190(15) Uani 1 1 d . . . . .
O34 O 0.05567(14) 0.7426(5) 0.1394(2) 0.0152(14) Uani 1 1 d . . . . .
O35 O 0.09304(15) 0.8851(5) 0.2851(2) 0.0233(16) Uani 1 1 d . . . . .
O36 O 0.07461(14) 0.8623(5) 0.0977(2) 0.0175(14) Uani 1 1 d . . . . .
O37 O 0.10545(17) 0.6964(6) -0.1375(2) 0.0274(17) Uani 1 1 d . . . . .
O38 O 0.15264(16) 0.6181(5) -0.0525(2) 0.0220(15) Uani 1 1 d . . . . .
O39 O 0.10452(16) 0.6707(5) -0.0633(2) 0.0227(16) Uani 1 1 d . . . . .
O40 O 0.10996(16) 0.8600(5) -0.0841(2) 0.0203(15) Uani 1 1 d . . . . .
O41 O 0.15881(16) 0.8014(5) -0.0702(2) 0.0236(16) Uani 1 1 d . . . . .
O42 O 0.10384(17) 1.0492(5) -0.0588(3) 0.0274(17) Uani 1 1 d . . . . .
O43 O 0.15778(16) 0.9693(5) -0.0332(2) 0.0209(15) Uani 1 1 d . . . . .
O44 O 0.20659(17) 0.9372(5) -0.0320(3) 0.0272(17) Uani 1 1 d . . . . .
O45 O 0.15131(15) 0.9885(5) 0.0308(2) 0.0204(15) Uani 1 1 d . . . . .
O46 O 0.21066(16) 0.7519(5) 0.0097(2) 0.0224(16) Uani 1 1 d . . . . .
O47 O 0.20897(15) 0.9166(5) 0.0461(2) 0.0198(15) Uani 1 1 d . . . . .
O48 O 0.15612(15) 0.7945(5) -0.0027(2) 0.0196(15) Uani 1 1 d . . . . .
O49 O 0.10355(16) 0.8727(5) -0.0181(2) 0.0201(15) Uani 1 1 d . . . . .
O50 O 0.16280(17) 0.4085(5) -0.0426(3) 0.0260(17) Uani 1 1 d . . . . .
O51 O 0.13366(15) 0.5148(5) -0.0145(2) 0.0194(15) Uani 1 1 d . . . . .
O52 O 0.07121(16) 0.5157(5) -0.0660(2) 0.0242(16) Uani 1 1 d . . . . .
O53 O 0.08051(13) 0.6941(5) -0.0189(2) 0.0162(14) Uani 1 1 d . . . . .
O54 O 0.10850(15) 0.5177(5) 0.0273(2) 0.0183(14) Uani 1 1 d . . . . .
O55 O 0.07008(15) 0.8585(5) 0.0128(2) 0.0199(15) Uani 1 1 d . . . . .
O56 O 0.13676(14) 0.6990(5) 0.0323(2) 0.0185(14) Uani 1 1 d . . . . .
O57 O 0.13281(13) 0.8864(5) 0.0691(2) 0.0153(14) Uani 1 1 d . . . . .
O58 O 0.20563(15) 0.9872(5) 0.1085(2) 0.0197(15) Uani 1 1 d . . . . .
O59 O 0.16087(15) 1.0758(5) 0.1076(2) 0.0230(16) Uani 1 1 d . . . . .
O60 O 0.18332(14) 0.8033(5) 0.0820(2) 0.0184(14) Uani 1 1 d . . . . .
O61 O 0.24000(16) 0.7638(5) 0.0968(3) 0.0239(16) Uani 1 1 d . . . . .
O62 O 0.26265(16) 0.9561(6) 0.1342(3) 0.0286(17) Uani 1 1 d . . . . .
O63 O 0.23557(14) 0.8281(5) 0.1604(2) 0.0190(15) Uani 1 1 d . . . . .
O64 O 0.18837(14) 0.8920(5) 0.1497(2) 0.0161(14) Uani 1 1 d . . . . .
O65 O 0.26428(17) 0.6377(6) 0.0665(3) 0.0279(17) Uani 1 1 d . . . . .
O66 O 0.23622(15) 0.5653(5) 0.1010(2) 0.0216(15) Uani 1 1 d . . . . .
O67 O 0.18953(16) 0.4479(5) 0.0495(2) 0.0195(15) Uani 1 1 d . . . . .
O68 O 0.10842(14) 0.7174(5) 0.0735(2) 0.0162(14) Uani 1 1 d . . . . .
O69 O 0.16837(15) 0.5110(5) 0.0929(2) 0.0197(15) Uani 1 1 d . . . . .
O70 O 0.13501(15) 0.5434(5) 0.1203(2) 0.0187(14) Uani 1 1 d . . . . .
O71 O 0.22398(17) 0.4264(5) 0.1455(3) 0.0268(17) Uani 1 1 d . . . . .
O72 O 0.16818(13) 0.7089(5) 0.1375(2) 0.0157(14) Uani 1 1 d . . . . .
O73 O 0.21518(15) 0.6373(5) 0.1448(2) 0.0200(15) Uani 1 1 d . . . . .
O74 O 0.22415(15) 0.7453(5) 0.2172(2) 0.0234(16) Uani 1 1 d . . . . .
O75 O 0.16138(14) 0.6472(5) 0.2008(2) 0.0192(15) Uani 1 1 d . . . . .
O76 O 0.20714(16) 0.5547(5) 0.0103(2) 0.0218(15) Uani 1 1 d . . . . .
O77 O 0.18344(15) 0.6435(5) 0.0454(2) 0.0183(14) Uani 1 1 d . . . . .
O78 O 0.19758(19) 0.6402(7) 0.3597(3) 0.041(2) Uani 1 1 d . . . . .
O79 O 0.24043(17) 0.6815(8) 0.3073(3) 0.044(2) Uani 1 1 d . . . . .
O80 O 0.02940(16) 0.7815(6) 0.2134(2) 0.0242(16) Uani 1 1 d . . . . .
O81 O 0.07098(16) 0.5443(5) 0.2386(3) 0.0272(17) Uani 1 1 d . . . . .
O82 O 0.13378(18) 0.7691(7) 0.3635(2) 0.037(2) Uani 1 1 d . . . . .
O83 O 0.0891(2) 0.3121(6) 0.0765(3) 0.043(2) Uani 1 1 d . . . . .
O84 O 0.1790(2) 0.3146(7) 0.1677(3) 0.047(2) Uani 1 1 d . . . . .
O85 O 0.1336(2) 0.2777(6) 0.0257(3) 0.041(2) Uani 1 1 d . . . . .
O86 O 0.1861(2) 0.4222(7) 0.2651(3) 0.050(3) Uani 1 1 d . . . . .
P1 P 0.07676(5) 0.79514(18) 0.18611(8) 0.0130(5) Uani 1 1 d . . . . .
P2 P 0.16442(5) 0.73432(18) 0.03942(8) 0.0131(5) Uani 1 1 d . . . . .
Mn1 Mn 0.17761(3) 0.64257(11) 0.26560(5) 0.0172(3) Uani 1 1 d . . . . .
Mn2 Mn 0.13539(3) 0.43260(11) 0.08462(5) 0.0175(3) Uani 1 1 d . . . . .
W1 W 0.20500(2) 0.75735(3) 0.15979(2) 0.01638(8) Uani 1 1 d . . . . .
W2 W 0.10105(2) 0.79370(3) 0.02788(2) 0.01454(8) Uani 1 1 d . . . . .
W3 W 0.10112(2) 0.58090(3) -0.02048(2) 0.01740(8) Uani 1 1 d . . . . .
W4 W 0.13706(2) 0.66418(3) 0.14120(2) 0.01467(8) Uani 1 1 d . . . . .
W5 W 0.23069(2) 0.88866(3) 0.11014(2) 0.01852(9) Uani 1 1 d . . . . .
W6 W 0.11153(2) 0.92189(3) 0.14763(2) 0.01451(8) Uani 1 1 d . . . . .
W7 W 0.14857(2) 0.89268(3) 0.26099(2) 0.01712(8) Uani 1 1 d . . . . .
W8 W 0.12481(2) 0.94389(3) -0.03105(2) 0.01821(8) Uani 1 1 d . . . . .
W9 W 0.16717(2) 0.96288(3) 0.09336(2) 0.01602(8) Uani 1 1 d . . . . .
W10 W 0.12526(2) 0.72748(3) -0.08035(2) 0.01996(9) Uani 1 1 d . . . . .
W11 W 0.08372(2) 1.00401(3) 0.25047(2) 0.02000(9) Uani 1 1 d . . . . .
W12 W 0.10789(2) 0.56021(3) 0.24103(2) 0.02008(9) Uani 1 1 d . . . . .
W13 W 0.06559(2) 0.59025(3) 0.11622(2) 0.01862(9) Uani 1 1 d . . . . .
W14 W 0.16873(2) 0.50897(3) -0.00856(2) 0.01987(9) Uani 1 1 d . . . . .
W15 W 0.23156(2) 0.65141(3) 0.05789(2) 0.02153(9) Uani 1 1 d . . . . .
W16 W 0.04556(2) 0.64660(3) 0.22906(2) 0.02217(9) Uani 1 1 d . . . . .
W17 W 0.04549(2) 1.03104(3) 0.13522(2) 0.01706(8) Uani 1 1 d . . . . .
W18 W 0.00453(2) 0.68184(3) 0.10454(2) 0.01902(9) Uani 1 1 d . . . . .
W19 W 0.01462(2) 0.89841(3) 0.17613(2) 0.01965(9) Uani 1 1 d . . . . .
W20 W 0.20366(2) 0.52026(3) 0.10591(2) 0.01850(8) Uani 1 1 d . . . . .
W21 W 0.03536(2) 0.81645(3) 0.06465(2) 0.01711(8) Uani 1 1 d . . . . .
W22 W 0.18835(2) 0.87234(3) -0.01585(2) 0.02030(9) Uani 1 1 d . . . . .
W23 W 0.11376(2) 0.75630(3) 0.30523(2) 0.02105(9) Uani 1 1 d . . . . .
C1C C 0.0518(3) 1.1028(9) 0.0339(4) 0.036(2) Uani 1 1 d . . . . .
H1CA H 0.0434 1.1699 0.0215 0.054 Uiso 1 1 calc GR . . . .
H1CB H 0.0673 1.1075 0.0671 0.054 Uiso 1 1 calc GR . . . .
H1CC H 0.0360 1.0575 0.0273 0.054 Uiso 1 1 calc GR . . . .
C2C C 0.0421(3) 1.0450(10) -0.0375(4) 0.044(3) Uani 1 1 d . . . . .
H2CA H 0.0265 1.0012 -0.0426 0.066 Uiso 1 1 calc GR . . . .
H2CB H 0.0514 1.0126 -0.0498 0.066 Uiso 1 1 calc GR . . . .
H2CC H 0.0334 1.1095 -0.0530 0.066 Uiso 1 1 calc GR . . . .
C3C C 0.0887(3) 1.1276(10) 0.0197(5) 0.041(3) Uani 1 1 d . . . . .
H3CA H 0.0800 1.1904 0.0025 0.061 Uiso 1 1 calc GR . . . .
H3CB H 0.0987 1.0923 0.0093 0.061 Uiso 1 1 calc GR . . . .
H3CC H 0.1032 1.1429 0.0525 0.061 Uiso 1 1 calc GR . . . .
N1 N 0.0649(2) 1.0625(7) 0.0122(3) 0.0321(19) Uani 1 1 d . . . . .
H1 H 0.0741 0.9958 0.0267 0.039 Uiso 1 1 calc R . . . .
C4C C 0.2155(3) 1.1110(10) 0.2209(5) 0.042(3) Uani 1 1 d . . . . .
H4CA H 0.2050 1.0791 0.1907 0.064 Uiso 1 1 calc GR . . . .
H4CB H 0.2290 1.1630 0.2243 0.064 Uiso 1 1 calc GR . . . .
H4CC H 0.2011 1.1418 0.2237 0.064 Uiso 1 1 calc GR . . . .
C5C C 0.2138(2) 0.9563(9) 0.2552(4) 0.035(3) Uani 1 1 d . . . . .
H5CA H 0.1990 0.9885 0.2567 0.052 Uiso 1 1 calc GR . . . .
H5CB H 0.2260 0.9103 0.2812 0.052 Uiso 1 1 calc GR . . . .
H5CC H 0.2037 0.9184 0.2265 0.052 Uiso 1 1 calc GR . . . .
C6C C 0.2561(3) 0.9887(10) 0.2549(4) 0.037(3) Uani 1 1 d . . . . .
H6CA H 0.2465 0.9576 0.2248 0.055 Uiso 1 1 calc GR . . . .
H6CB H 0.2671 0.9374 0.2789 0.055 Uiso 1 1 calc GR . . . .
H6CC H 0.2698 1.0414 0.2597 0.055 Uiso 1 1 calc GR . . . .
N2 N 0.2329(2) 1.0342(8) 0.2570(3) 0.034(2) Uani 1 1 d . . . . .
H2 H 0.2435 1.0693 0.2872 0.040 Uiso 1 1 calc R . . . .
C7C C 0.0446(3) 0.3416(10) -0.1519(4) 0.037(3) Uani 1 1 d . . . . .
H7CA H 0.0373 0.2737 -0.1536 0.056 Uiso 1 1 calc GR . . . .
H7CB H 0.0324 0.3723 -0.1824 0.056 Uiso 1 1 calc GR . . . .
H7CC H 0.0436 0.3829 -0.1309 0.056 Uiso 1 1 calc GR . . . .
C8C C 0.0951(3) 0.2924(10) -0.0888(5) 0.047(3) Uani 1 1 d . . . . .
H8CA H 0.0965 0.3390 -0.0669 0.071 Uiso 1 1 calc GR . . . .
H8CB H 0.1148 0.2815 -0.0804 0.071 Uiso 1 1 calc GR . . . .
H8CC H 0.0869 0.2280 -0.0882 0.071 Uiso 1 1 calc GR . . . .
C9C C 0.0871(3) 0.4377(9) -0.1356(4) 0.033(2) Uani 1 1 d . . . . .
H9CA H 0.0739 0.4662 -0.1666 0.049 Uiso 1 1 calc GR . . . .
H9CB H 0.1071 0.4300 -0.1267 0.049 Uiso 1 1 calc GR . . . .
H9CC H 0.0878 0.4830 -0.1140 0.049 Uiso 1 1 calc GR . . . .
N3 N 0.0754(2) 0.3357(7) -0.1350(3) 0.034(2) Uani 1 1 d . . . . .
H3 H 0.0759 0.2902 -0.1561 0.040 Uiso 1 1 calc R . . . .
C10C C 0.1364(3) 1.2088(10) 0.2575(5) 0.051(3) Uani 1 1 d . . . . .
H10A H 0.1440 1.2779 0.2656 0.076 Uiso 1 1 calc GR . . . .
H10B H 0.1529 1.1612 0.2755 0.076 Uiso 1 1 calc GR . . . .
H10C H 0.1223 1.1985 0.2640 0.076 Uiso 1 1 calc GR . . . .
C11C C 0.0959(3) 1.2669(11) 0.1790(5) 0.054(3) Uani 1 1 d . . . . .
H11A H 0.0827 1.2640 0.1876 0.081 Uiso 1 1 calc GR . . . .
H11B H 0.0846 1.2506 0.1465 0.081 Uiso 1 1 calc GR . . . .
H11C H 0.1042 1.3349 0.1847 0.081 Uiso 1 1 calc GR . . . .
C12C C 0.1432(4) 1.1964(11) 0.1980(6) 0.057(3) Uani 1 1 d . . . . .
H12A H 0.1525 1.2630 0.2066 0.085 Uiso 1 1 calc GR . . . .
H12B H 0.1330 1.1846 0.1653 0.085 Uiso 1 1 calc GR . . . .
H12C H 0.1584 1.1446 0.2161 0.085 Uiso 1 1 calc GR . . . .
N4 N 0.1209(3) 1.1916(8) 0.2074(4) 0.043(2) Uani 1 1 d . . . . .
H4 H 0.1121 1.1224 0.1994 0.051 Uiso 1 1 calc R . . . .
C13C C 0.1758(3) 1.1872(10) -0.0005(5) 0.050(3) Uani 1 1 d . . . . .
H13A H 0.1580 1.1889 -0.0022 0.075 Uiso 1 1 calc GR . . . .
H13B H 0.1721 1.1451 -0.0253 0.075 Uiso 1 1 calc GR . . . .
H13C H 0.1808 1.2557 -0.0035 0.075 Uiso 1 1 calc GR . . . .
C14C C 0.2052(3) 1.2038(11) 0.0834(5) 0.055(3) Uani 1 1 d . . . . .
H14A H 0.2076 1.2756 0.0802 0.083 Uiso 1 1 calc GR . . . .
H14B H 0.2231 1.1788 0.1126 0.083 Uiso 1 1 calc GR . . . .
H14C H 0.1879 1.1944 0.0827 0.083 Uiso 1 1 calc GR . . . .
C15C C 0.2288(3) 1.1406(11) 0.0483(6) 0.056(3) Uani 1 1 d . . . . .
H15A H 0.2250 1.1042 0.0221 0.085 Uiso 1 1 calc GR . . . .
H15B H 0.2443 1.1055 0.0768 0.085 Uiso 1 1 calc GR . . . .
H15C H 0.2355 1.2092 0.0491 0.085 Uiso 1 1 calc GR . . . .
N6 N 0.2006(2) 1.1450(8) 0.0437(4) 0.047(2) Uani 1 1 d . . . . .
H6 H 0.1952 1.0743 0.0452 0.056 Uiso 1 1 calc R . . . .
C16C C 0.1656(3) 0.4594(11) 0.3797(5) 0.048(3) Uani 1 1 d . . . . .
H16A H 0.1723 0.5161 0.4010 0.072 Uiso 1 1 calc GR . . . .
H16B H 0.1448 0.4442 0.3656 0.072 Uiso 1 1 calc GR . . . .
H16C H 0.1674 0.4771 0.3558 0.072 Uiso 1 1 calc GR . . . .
C17C C 0.2172(3) 0.3911(12) 0.4354(5) 0.053(3) Uani 1 1 d . . . . .
H17A H 0.2224 0.4183 0.4165 0.080 Uiso 1 1 calc GR . . . .
H17B H 0.2284 0.3291 0.4504 0.080 Uiso 1 1 calc GR . . . .
H17C H 0.2220 0.4408 0.4587 0.080 Uiso 1 1 calc GR . . . .
C18C C 0.1774(3) 0.2858(11) 0.3733(5) 0.051(3) Uani 1 1 d . . . . .
H18A H 0.1572 0.2610 0.3589 0.076 Uiso 1 1 calc GR . . . .
H18B H 0.1916 0.2307 0.3900 0.076 Uiso 1 1 calc GR . . . .
H18C H 0.1786 0.3111 0.3496 0.076 Uiso 1 1 calc GR . . . .
N5 N 0.1845(3) 0.3684(8) 0.4056(4) 0.043(2) Uani 1 1 d . . . . .
H5 H 0.1795 0.3446 0.4258 0.051 Uiso 1 1 calc R . . . .
O11W O 0.0000 0.5854(14) -0.2500 0.089(6) Uani 1 2 d S TU P . .
O12W O -0.0309(3) 0.7576(10) -0.1999(4) 0.107(6) Uani 1 1 d . . . . .
O10W O 0.0295(3) 0.6567(17) -0.1443(5) 0.147(8) Uani 1 1 d . . . . .
O9W O -0.0155(5) 0.6131(9) -0.1322(6) 0.144(8) Uani 1 1 d . . . . .
O14W O 0.2055(3) 0.8170(11) 0.4175(6) 0.047(3) Uani 0.627(14) 1 d . . P A 1
O15W O 0.1982(5) 0.7629(19) 0.4394(9) 0.047(3) Uani 0.373(14) 1 d . . P A 2
O5WB O 0.2337(5) 0.9140(18) 0.4477(8) 0.071(5) Uiso 0.492(15) 1 d . . P B 2
K1 K 0.12124(7) 0.9853(2) 0.37224(10) 0.0467(7) Uani 1 1 d . U . . .
K2 K 0.01928(9) 0.7222(3) -0.04993(16) 0.0871(15) Uani 1 1 d . . . . .
K3B K -0.0199(3) 0.6522(9) -0.0301(4) 0.0674(14) Uani 0.330(6) 1 d . . P C 2
O7W O 0.04253(18) 0.5292(7) -0.0110(3) 0.041(2) Uani 1 1 d . . . . .
O1W O 0.0661(2) 0.8818(9) 0.3296(4) 0.060(3) Uani 1 1 d . . . . .
O6W O 0.0627(3) 0.3681(8) 0.2725(4) 0.066(3) Uani 1 1 d . . . . .
O3W O 0.2149(3) 1.1600(9) 0.3062(4) 0.071(3) Uani 1 1 d . . . . .
O4W O 0.2312(2) 0.8650(9) 0.3764(4) 0.081(4) Uani 1 1 d . . . . .
O2W O 0.1698(3) 1.0060(9) 0.3737(4) 0.069(3) Uani 1 1 d . . . . .
O13W O -0.0286(7) 1.1737(18) 0.1094(7) 0.256(17) Uani 1 1 d . . . . .
K3A K -0.00368(13) 0.5444(4) -0.0012(2) 0.0674(14) Uani 0.670(6) 1 d . . P C 1
O5WA O 0.2674(5) 0.8740(18) 0.5036(8) 0.071(5) Uiso 0.508(15) 1 d . . P B 1

loop_
_atom_site_aniso_label
_atom_site_aniso_U_11
_atom_site_aniso_U_22
_atom_site_aniso_U_33
_atom_site_aniso_U_23
_atom_site_aniso_U_13
_atom_site_aniso_U_12
C1 0.020(5) 0.033(6) 0.025(4) 0.001(4) 0.013(4) -0.001(4)
C2 0.019(3) 0.037(6) 0.015(4) 0.002(4) 0.010(3) 0.003(3)
C3 0.029(4) 0.011(4) 0.039(6) 0.001(4) 0.026(4) 0.003(3)
C4 0.030(4) 0.017(4) 0.031(4) 0.003(3) 0.021(3) 0.006(4)
C5 0.033(6) 0.021(4) 0.033(5) -0.004(4) 0.025(5) -0.001(4)
C6 0.033(6) 0.033(4) 0.017(5) -0.001(4) 0.011(5) 0.002(4)
O1 0.018(3) 0.023(4) 0.017(3) -0.002(3) 0.010(3) 0.002(3)
O1A 0.022(4) 0.021(4) 0.018(3) 0.000(3) 0.014(3) 0.003(3)
O2 0.025(4) 0.021(4) 0.019(4) -0.014(3) 0.010(3) -0.008(3)
O3 0.015(3) 0.016(3) 0.019(3) 0.000(3) 0.010(3) -0.004(3)
O5 0.018(3) 0.014(3) 0.018(3) 0.000(3) 0.011(3) 0.006(3)
O6 0.018(3) 0.021(4) 0.016(3) 0.001(3) 0.010(3) -0.001(3)
O7 0.014(3) 0.019(3) 0.015(3) 0.000(3) 0.010(3) 0.000(3)
O8 0.023(4) 0.022(4) 0.027(4) 0.002(3) 0.020(3) -0.001(3)
O9 0.024(4) 0.017(4) 0.022(4) -0.004(3) 0.015(3) 0.002(3)
O10 0.016(3) 0.014(3) 0.019(3) 0.000(3) 0.011(3) 0.002(3)
O11 0.026(4) 0.031(4) 0.024(4) -0.012(3) 0.012(3) 0.002(3)
O12 0.024(4) 0.014(3) 0.014(3) -0.003(3) 0.010(3) 0.001(3)
O13 0.029(4) 0.020(4) 0.030(4) 0.003(3) 0.019(4) 0.001(3)
O14 0.014(3) 0.021(4) 0.022(4) 0.002(3) 0.010(3) 0.004(3)
O15 0.026(4) 0.023(4) 0.023(4) -0.003(3) 0.019(3) 0.004(3)
O16 0.013(3) 0.022(4) 0.015(3) -0.008(3) 0.008(3) -0.004(3)
O17 0.021(3) 0.011(3) 0.021(3) -0.001(3) 0.017(3) 0.001(3)
O18 0.019(4) 0.039(5) 0.020(4) 0.006(3) 0.012(3) 0.006(3)
O19 0.012(3) 0.023(4) 0.018(3) 0.002(3) 0.010(3) 0.002(3)
O20 0.025(4) 0.030(4) 0.038(4) 0.008(3) 0.026(4) 0.008(3)
O21 0.018(4) 0.029(4) 0.035(4) 0.000(3) 0.015(3) -0.001(3)
O22 0.029(4) 0.046(5) 0.038(5) 0.014(4) 0.028(4) 0.003(4)
O23 0.022(4) 0.021(4) 0.030(4) 0.008(3) 0.017(3) 0.001(3)
O24 0.032(4) 0.026(4) 0.032(4) 0.006(3) 0.028(4) 0.004(3)
O25 0.022(4) 0.021(4) 0.030(4) -0.001(3) 0.013(3) 0.000(3)
O26 0.025(4) 0.018(4) 0.022(4) 0.003(3) 0.013(3) 0.001(3)
O27 0.036(4) 0.014(4) 0.037(5) 0.010(3) 0.022(4) 0.006(3)
O28 0.027(4) 0.026(4) 0.033(4) -0.007(3) 0.015(4) 0.000(3)
O29 0.024(4) 0.021(4) 0.017(4) -0.002(3) 0.013(3) 0.001(3)
O30 0.027(4) 0.017(4) 0.020(4) 0.007(3) 0.015(3) 0.006(3)
O31 0.021(4) 0.025(4) 0.021(4) 0.007(3) 0.015(3) 0.001(3)
O32 0.011(3) 0.022(4) 0.016(3) -0.004(3) 0.009(3) -0.005(3)
O33 0.023(4) 0.019(4) 0.021(4) 0.007(3) 0.016(3) 0.002(3)
O34 0.015(3) 0.019(3) 0.015(3) -0.004(3) 0.011(3) -0.006(3)
O35 0.021(4) 0.025(4) 0.020(4) 0.003(3) 0.011(3) 0.008(3)
O36 0.018(3) 0.021(4) 0.018(3) -0.004(3) 0.013(3) -0.004(3)
O37 0.037(4) 0.034(4) 0.016(4) -0.004(3) 0.019(4) -0.005(4)
O38 0.031(4) 0.022(4) 0.023(4) 0.007(3) 0.022(3) 0.004(3)
O39 0.026(4) 0.023(4) 0.019(4) -0.002(3) 0.014(3) -0.005(3)
O40 0.030(4) 0.020(4) 0.012(3) -0.001(3) 0.013(3) -0.005(3)
O41 0.035(4) 0.023(4) 0.019(4) -0.007(3) 0.019(3) -0.009(3)
O42 0.034(4) 0.022(4) 0.027(4) 0.007(3) 0.019(4) 0.004(3)
O43 0.028(4) 0.019(4) 0.020(4) -0.003(3) 0.017(3) -0.003(3)
O44 0.039(4) 0.021(4) 0.040(5) -0.001(3) 0.034(4) -0.010(3)
O45 0.025(4) 0.019(4) 0.012(3) -0.003(3) 0.009(3) -0.001(3)
O46 0.033(4) 0.020(4) 0.023(4) 0.005(3) 0.022(3) 0.006(3)
O47 0.027(4) 0.018(4) 0.016(3) 0.000(3) 0.014(3) -0.005(3)
O48 0.022(4) 0.020(4) 0.020(4) -0.001(3) 0.015(3) 0.001(3)
O49 0.029(4) 0.016(3) 0.021(4) 0.001(3) 0.018(3) -0.003(3)
O50 0.036(4) 0.019(4) 0.032(4) -0.012(3) 0.025(4) -0.005(3)
O51 0.022(4) 0.021(4) 0.023(4) -0.001(3) 0.018(3) -0.001(3)
O52 0.031(4) 0.023(4) 0.024(4) -0.009(3) 0.019(3) -0.009(3)
O53 0.011(3) 0.018(3) 0.016(3) 0.000(3) 0.006(3) -0.001(3)
O54 0.025(4) 0.016(3) 0.022(4) 0.004(3) 0.018(3) 0.003(3)
O55 0.018(3) 0.019(4) 0.020(4) 0.004(3) 0.011(3) 0.005(3)
O56 0.019(3) 0.024(4) 0.019(3) 0.001(3) 0.015(3) -0.004(3)
O57 0.013(3) 0.017(3) 0.015(3) -0.007(3) 0.008(3) -0.008(3)
O58 0.021(3) 0.018(4) 0.023(4) -0.002(3) 0.015(3) -0.001(3)
O59 0.024(4) 0.021(4) 0.023(4) 0.001(3) 0.014(3) 0.003(3)
O60 0.017(3) 0.019(4) 0.018(3) -0.003(3) 0.010(3) -0.001(3)
O61 0.025(4) 0.020(4) 0.028(4) -0.009(3) 0.018(3) -0.003(3)
O62 0.021(4) 0.029(4) 0.033(4) -0.007(3) 0.014(3) -0.009(3)
O63 0.016(3) 0.027(4) 0.018(3) 0.001(3) 0.012(3) 0.000(3)
O64 0.018(3) 0.013(3) 0.016(3) -0.001(3) 0.010(3) 0.001(3)
O65 0.032(4) 0.027(4) 0.038(5) -0.001(3) 0.028(4) -0.002(3)
O66 0.022(4) 0.025(4) 0.026(4) -0.001(3) 0.018(3) 0.002(3)
O67 0.032(4) 0.015(3) 0.022(4) 0.003(3) 0.021(3) 0.005(3)
O68 0.016(3) 0.019(3) 0.017(3) 0.002(3) 0.011(3) 0.002(3)
O69 0.020(3) 0.021(4) 0.022(4) -0.004(3) 0.015(3) -0.004(3)
O70 0.021(3) 0.020(4) 0.020(4) 0.002(3) 0.015(3) 0.001(3)
O71 0.032(4) 0.020(4) 0.031(4) 0.005(3) 0.021(4) 0.007(3)
O72 0.009(3) 0.024(4) 0.014(3) -0.001(3) 0.008(3) -0.002(3)
O73 0.024(4) 0.016(3) 0.018(4) 0.001(3) 0.012(3) 0.000(3)
O74 0.022(4) 0.026(4) 0.017(4) -0.003(3) 0.009(3) -0.001(3)
O75 0.014(3) 0.025(4) 0.016(3) 0.000(3) 0.008(3) 0.004(3)
O76 0.032(4) 0.018(4) 0.028(4) -0.006(3) 0.025(4) -0.005(3)
O77 0.025(4) 0.014(3) 0.017(3) -0.003(3) 0.013(3) 0.001(3)
O78 0.038(5) 0.056(6) 0.027(4) 0.002(4) 0.019(4) 0.001(4)
O79 0.019(3) 0.080(7) 0.028(4) -0.003(4) 0.012(3) -0.002(3)
O80 0.027(4) 0.029(4) 0.024(4) 0.007(3) 0.020(3) 0.005(3)
O81 0.030(4) 0.023(4) 0.040(5) 0.016(3) 0.027(4) 0.012(3)
O82 0.041(5) 0.046(5) 0.012(4) 0.003(3) 0.010(4) 0.010(4)
O83 0.056(5) 0.026(4) 0.078(7) -0.014(4) 0.057(5) -0.014(4)
O84 0.041(4) 0.046(5) 0.046(4) 0.024(4) 0.023(3) 0.013(4)
O85 0.057(6) 0.034(4) 0.050(5) -0.017(4) 0.042(5) -0.008(4)
O86 0.049(6) 0.032(4) 0.045(6) -0.001(4) 0.017(5) 0.008(4)
P1 0.0139(11) 0.0155(12) 0.0140(11) 0.0008(9) 0.0108(10) 0.0008(9)
P2 0.0138(11) 0.0156(12) 0.0123(11) -0.0017(9) 0.0093(10) -0.0020(9)
Mn1 0.0161(7) 0.0210(8) 0.0132(7) 0.0021(6) 0.0083(6) 0.0034(6)
Mn2 0.0231(7) 0.0133(7) 0.0230(8) -0.0011(6) 0.0176(7) -0.0015(6)
W1 0.01694(18) 0.01786(19) 0.01502(19) -0.00058(15) 0.01017(16) -0.00007(15)
W2 0.01574(18) 0.01498(19) 0.01313(18) 0.00034(14) 0.00899(15) -0.00007(14)
W3 0.02070(19) 0.01667(19) 0.01708(19) -0.00353(15) 0.01275(17) -0.00438(15)
W4 0.01681(18) 0.01503(18) 0.01309(18) 0.00033(14) 0.00965(16) 0.00126(14)
W5 0.01804(19) 0.0197(2) 0.0202(2) -0.00349(16) 0.01296(17) -0.00434(15)
W6 0.01522(18) 0.01477(18) 0.01482(18) 0.00092(14) 0.00989(15) 0.00010(14)
W7 0.01625(18) 0.0187(2) 0.01443(19) -0.00154(15) 0.00845(16) -0.00022(15)
W8 0.0244(2) 0.0167(2) 0.01628(19) 0.00120(15) 0.01389(17) -0.00131(16)
W9 0.01781(18) 0.01530(19) 0.01547(19) -0.00229(15) 0.01050(16) -0.00202(15)
W10 0.0272(2) 0.0198(2) 0.01649(19) -0.00268(16) 0.01530(18) -0.00415(17)
W11 0.0221(2) 0.0209(2) 0.0173(2) -0.00275(16) 0.01229(17) 0.00286(16)
W12 0.0225(2) 0.0170(2) 0.0246(2) 0.00473(16) 0.01640(18) 0.00332(16)
W13 0.01733(19) 0.01658(19) 0.0211(2) -0.00512(16) 0.01139(17) -0.00196(15)
W14 0.0266(2) 0.0173(2) 0.0224(2) -0.00352(16) 0.01846(18) -0.00184(16)
W15 0.0233(2) 0.0219(2) 0.0279(2) -0.00243(17) 0.02002(19) -0.00120(17)
W16 0.0242(2) 0.0241(2) 0.0260(2) 0.00781(17) 0.01937(19) 0.00355(17)
W17 0.01727(18) 0.01623(19) 0.01888(19) 0.00195(15) 0.01172(16) 0.00203(15)
W18 0.01631(18) 0.0185(2) 0.0228(2) -0.00026(16) 0.01231(17) -0.00227(15)
W19 0.0201(2) 0.0210(2) 0.0234(2) 0.00259(16) 0.01621(18) 0.00323(16)
W20 0.02022(19) 0.0176(2) 0.0209(2) 0.00049(16) 0.01429(17) 0.00150(15)
W21 0.01502(18) 0.0215(2) 0.01369(18) -0.00003(15) 0.00826(16) -0.00054(15)
W22 0.0268(2) 0.0206(2) 0.0210(2) -0.00170(16) 0.01845(18) -0.00468(17)
W23 0.0246(2) 0.0261(2) 0.0162(2) 0.00474(16) 0.01445(18) 0.00566(17)
C1C 0.032(5) 0.032(6) 0.036(5) 0.005(4) 0.017(5) 0.007(4)
C2C 0.043(5) 0.038(7) 0.032(4) 0.005(4) 0.013(4) 0.015(5)
C3C 0.040(5) 0.039(6) 0.042(6) 0.001(5) 0.024(5) 0.002(4)
N1 0.032(4) 0.026(4) 0.030(4) 0.007(3) 0.014(3) 0.010(3)
C4C 0.031(7) 0.046(8) 0.038(7) 0.002(6) 0.016(6) 0.006(6)
C5C 0.024(6) 0.042(7) 0.037(7) -0.006(6) 0.018(5) -0.001(5)
C6C 0.030(6) 0.049(8) 0.037(7) -0.011(6) 0.023(6) -0.003(6)
N2 0.027(5) 0.040(6) 0.031(5) -0.007(5) 0.016(5) -0.006(4)
C7C 0.038(4) 0.045(7) 0.032(5) -0.006(5) 0.024(4) -0.003(4)
C8C 0.048(6) 0.040(6) 0.036(5) 0.003(4) 0.017(4) -0.005(5)
C9C 0.042(5) 0.035(4) 0.027(5) -0.008(4) 0.025(5) -0.003(4)
N3 0.037(4) 0.032(4) 0.034(4) -0.003(3) 0.022(3) 0.000(3)
C10C 0.063(7) 0.032(7) 0.057(5) -0.009(4) 0.036(5) -0.006(6)
C11C 0.061(6) 0.040(6) 0.061(6) -0.006(5) 0.037(5) -0.012(5)
C12C 0.069(7) 0.040(7) 0.074(8) -0.015(6) 0.050(6) -0.020(6)
N4 0.055(5) 0.022(5) 0.055(5) -0.012(4) 0.036(4) -0.018(4)
C13C 0.051(5) 0.034(7) 0.054(5) -0.004(4) 0.027(4) -0.006(5)
C14C 0.056(7) 0.042(7) 0.057(6) -0.005(5) 0.029(5) -0.010(6)
C15C 0.051(5) 0.042(7) 0.070(8) 0.005(6) 0.034(5) -0.007(5)
N6 0.045(5) 0.031(5) 0.056(5) -0.003(4) 0.027(4) -0.010(4)
C16C 0.064(6) 0.047(5) 0.061(7) 0.011(5) 0.053(6) 0.006(5)
C17C 0.057(5) 0.070(8) 0.056(6) -0.005(5) 0.047(5) 0.001(5)
C18C 0.063(7) 0.051(6) 0.051(6) 0.004(5) 0.042(6) 0.006(5)
N5 0.057(5) 0.044(5) 0.050(5) 0.007(4) 0.045(4) 0.002(4)
O11W 0.097(9) 0.075(9) 0.129(10) 0.000 0.086(8) 0.000
O12W 0.087(9) 0.086(9) 0.068(9) -0.038(7) 0.007(7) 0.037(8)
O10W 0.057(9) 0.29(3) 0.083(11) 0.026(14) 0.035(8) 0.055(12)
O9W 0.30(3) 0.036(7) 0.155(16) -0.007(9) 0.166(18) -0.017(11)
O14W 0.046(7) 0.042(8) 0.066(9) 0.001(7) 0.041(7) 0.004(6)
O15W 0.046(7) 0.042(8) 0.066(9) 0.001(7) 0.041(7) 0.004(6)
K1 0.0528(14) 0.0540(15) 0.0346(12) -0.0088(11) 0.0275(11) 0.0078(11)
K2 0.055(2) 0.054(2) 0.092(3) -0.018(2) 0.015(2) 0.0112(18)
K3B 0.061(3) 0.065(3) 0.078(4) -0.005(3) 0.044(3) -0.007(3)
O7W 0.033(5) 0.053(6) 0.042(5) -0.007(4) 0.026(4) -0.008(4)
O1W 0.067(7) 0.075(8) 0.063(7) 0.015(6) 0.053(6) 0.019(6)
O6W 0.079(8) 0.049(6) 0.045(6) 0.010(5) 0.024(6) -0.006(6)
O3W 0.082(8) 0.062(7) 0.050(7) -0.014(6) 0.032(6) -0.003(6)
O4W 0.033(5) 0.072(8) 0.094(9) 0.044(7) 0.017(6) -0.004(5)
O2W 0.077(8) 0.088(9) 0.044(6) -0.022(6) 0.038(6) -0.004(7)
O13W 0.36(4) 0.19(2) 0.109(16) 0.064(15) 0.09(2) 0.19(2)
K3A 0.061(3) 0.065(3) 0.078(4) -0.005(3) 0.044(3) -0.007(3)

loop_
_atom_type_symbol
_atom_type_description
_atom_type_scat_dispersion_real
_atom_type_scat_dispersion_imag
_atom_type_scat_source
C C 0.0033 0.0016 'International Tables Vol C Tables 4.2.6.8 and 6.1.1.4'
H H 0.0000 0.0000 'International Tables Vol C Tables 4.2.6.8 and 6.1.1.4'
K K 0.2009 0.2494 'International Tables Vol C Tables 4.2.6.8 and 6.1.1.4'
Mn Mn 0.3368 0.7283 'International Tables Vol C Tables 4.2.6.8 and 6.1.1.4'
N N 0.0061 0.0033 'International Tables Vol C Tables 4.2.6.8 and 6.1.1.4'
O O 0.0106 0.0060 'International Tables Vol C Tables 4.2.6.8 and 6.1.1.4'
P P 0.1023 0.0942 'International Tables Vol C Tables 4.2.6.8 and 6.1.1.4'
W W -0.8490 6.8722 'International Tables Vol C Tables 4.2.6.8 and 6.1.1.4'

loop_
_geom_angle_atom_site_label_1
_geom_angle_atom_site_label_2
_geom_angle_atom_site_label_3
_geom_angle
O78 C1 Mn1 177.5(11)
O79 C2 Mn1 174.4(10)
O83 C3 Mn2 173.7(9)
O84 C4 Mn2 178.9(11)
O85 C5 Mn2 176.4(10)
O86 C6 Mn1 174.8(12)
W7 O1 Mn1 152.1(4)
W18 O1A W19 151.9(4)
W6 O3 W7 122.7(3)
W6 O5 W4 152.2(4)
W23 O6 W7 156.0(4)
P1 O7 W6 128.4(4)
P1 O7 W7 129.2(4)
W7 O7 W6 91.6(2)
W11 O9 W7 152.0(4)
W17 O10 W6 150.2(4)
W11 O12 W17 123.5(3)
W19 O14 W17 125.1(3)
W19 O15 W11 124.7(3)
W17 O16 W21 148.6(4)
P1 O17 W11 123.7(4)
P1 O17 W17 123.6(4)
P1 O17 W19 128.8(4)
W11 O17 W17 89.5(2)
W11 O17 W19 89.9(2)
W17 O17 W19 89.9(2)
W18 O19 W21 124.7(3)
W18 O23 W16 151.5(4)
W23 O24 W16 124.7(4)
W18 O25 W13 125.8(4)
W13 O26 W12 150.3(4)
W21 O29 W13 124.2(4)
W23 O30 W12 124.8(4)
W12 O31 Mn1 152.5(4)
W13 O32 W4 156.4(4)
P1 O33 W12 124.9(4)
P1 O33 W16 126.0(4)
P1 O33 W23 126.5(4)
W12 O33 W16 90.6(2)
W23 O33 W12 88.8(2)
W23 O33 W16 88.3(2)
P1 O34 W13 126.2(4)
P1 O34 W18 125.9(4)
P1 O34 W21 126.0(4)
W13 O34 W18 90.0(2)
W13 O34 W21 89.2(2)
W21 O34 W18 87.4(2)
W11 O35 W23 147.5(4)
W21 O36 W6 157.6(4)
W10 O38 W14 146.4(4)
W10 O39 W3 152.6(4)
W10 O40 W8 123.6(4)
W22 O41 W10 125.1(4)
W22 O43 W8 124.3(4)
W8 O45 W9 146.0(4)
W22 O46 W15 152.0(4)
W22 O47 W5 151.0(4)
P2 O48 W8 123.0(4)
P2 O48 W10 123.6(4)
P2 O48 W22 128.9(4)
W8 O48 W10 89.0(2)
W22 O48 W8 90.7(2)
W22 O48 W10 90.4(2)
W8 O49 W2 150.6(4)
W14 O51 W3 155.5(4)
W2 O53 W3 121.5(3)
W3 O54 Mn2 151.1(4)
P2 O56 W2 128.8(4)
P2 O56 W3 129.2(4)
W2 O56 W3 91.7(2)
W9 O57 W2 156.9(4)
W5 O58 W9 126.2(4)
P2 O60 W1 126.3(4)
P2 O60 W5 126.3(4)
P2 O60 W9 125.9(4)
W1 O60 W5 89.3(2)
W1 O60 W9 89.2(2)
W9 O60 W5 87.8(2)
W5 O61 W15 153.4(4)
W5 O63 W1 126.9(3)
W9 O64 W1 124.9(3)
W15 O66 W20 126.7(4)
W14 O67 W20 124.1(3)
W2 O68 W4 151.4(4)
W20 O69 Mn2 152.4(4)
W4 O70 Mn2 161.1(4)
W1 O72 W4 155.7(4)
W1 O73 W20 150.2(4)
W4 O75 Mn1 162.0(4)
W15 O76 W14 124.2(4)
P2 O77 W14 127.1(4)
P2 O77 W15 126.3(4)
P2 O77 W20 123.7(4)
W14 O77 W15 88.1(2)
W14 O77 W20 89.5(2)
W20 O77 W15 90.7(2)
W19 O80 W16 153.4(4)
W16 O81 W12 126.2(4)
O7 P1 O17 110.0(4)
O7 P1 O33 110.5(4)
O7 P1 O34 110.9(4)
O17 P1 O33 108.3(4)
O34 P1 O17 108.6(4)
O34 P1 O33 108.5(4)
O48 P2 O60 108.2(4)
O56 P2 O48 110.2(4)
O56 P2 O60 111.2(4)
O56 P2 O77 110.5(4)
O77 P2 O48 107.5(4)
O77 P2 O60 109.1(4)
C1 Mn1 C2 88.2(5)
C1 Mn1 C6 92.2(5)
C1 Mn1 O1 90.4(4)
C1 Mn1 O31 90.8(4)
C1 Mn1 O75 175.1(4)
C2 Mn1 O1 92.9(4)
C2 Mn1 O31 178.1(4)
C2 Mn1 O75 96.0(4)
C6 Mn1 C2 90.2(5)
C6 Mn1 O1 176.0(4)
C6 Mn1 O31 91.5(4)
C6 Mn1 O75 90.4(4)
O31 Mn1 O1 85.4(3)
O75 Mn1 O1 86.8(3)
O75 Mn1 O31 84.9(3)
C3 Mn2 C4 89.0(5)
C3 Mn2 O54 96.4(4)
C3 Mn2 O69 178.1(4)
C3 Mn2 O70 93.7(4)
C4 Mn2 O54 174.3(4)
C4 Mn2 O69 90.1(4)
C4 Mn2 O70 93.1(4)
C5 Mn2 C3 88.5(5)
C5 Mn2 C4 90.3(5)
C5 Mn2 O54 88.0(4)
C5 Mn2 O69 93.2(4)
C5 Mn2 O70 176.0(4)
O69 Mn2 O54 84.6(3)
O70 Mn2 O54 88.4(3)
O70 Mn2 O69 84.7(3)
O63 W1 O60 72.2(2)
O64 W1 O60 73.0(2)
O64 W1 O63 83.6(3)
O72 W1 O60 86.9(3)
O72 W1 O63 158.8(3)
O72 W1 O64 87.0(3)
O72 W1 O73 92.6(3)
O73 W1 O60 83.6(3)
O73 W1 O63 88.6(3)
O73 W1 O64 156.5(3)
O74 W1 O60 169.1(3)
O74 W1 O63 98.4(3)
O74 W1 O64 100.9(3)
O74 W1 O72 102.0(3)
O74 W1 O73 102.1(3)
O49 W2 O56 80.2(3)
O53 W2 O49 85.4(3)
O53 W2 O56 73.2(3)
O53 W2 O57 156.3(3)
O55 W2 O49 93.2(3)
O55 W2 O53 96.7(3)
O55 W2 O56 168.2(3)
O55 W2 O57 102.5(3)
O55 W2 O68 100.9(3)
O57 W2 O49 79.8(3)
O57 W2 O56 86.1(3)
O68 W2 O49 165.3(3)
O68 W2 O53 97.0(3)
O68 W2 O56 86.6(3)
O68 W2 O57 93.0(3)
O39 W3 O56 79.2(2)
O51 W3 O39 79.4(3)
O51 W3 O56 85.9(3)
O52 W3 O39 92.5(3)
O52 W3 O51 100.8(3)
O52 W3 O53 99.5(3)
O52 W3 O54 103.0(3)
O52 W3 O56 168.2(3)
O53 W3 O39 85.5(3)
O53 W3 O51 155.1(3)
O53 W3 O56 71.8(2)
O54 W3 O39 163.8(3)
O54 W3 O51 92.8(3)
O54 W3 O53 96.5(3)
O54 W3 O56 86.2(3)
O5 W4 O68 77.5(3)
O32 W4 O5 84.5(3)
O32 W4 O68 86.1(3)
O70 W4 O5 166.8(3)
O70 W4 O32 94.0(3)
O70 W4 O68 89.4(3)
O70 W4 O72 93.6(3)
O70 W4 O75 102.9(3)
O72 W4 O5 85.7(3)
O72 W4 O32 167.1(3)
O72 W4 O68 83.6(3)
O75 W4 O5 90.2(3)
O75 W4 O32 94.0(3)
O75 W4 O68 167.6(3)
O75 W4 O72 94.4(3)
O47 W5 O60 82.0(3)
O58 W5 O47 85.7(3)
O58 W5 O60 72.5(3)
O61 W5 O47 85.3(3)
O61 W5 O58 156.0(3)
O61 W5 O60 84.2(3)
O62 W5 O47 102.4(3)
O62 W5 O58 101.3(3)
O62 W5 O60 172.3(3)
O62 W5 O61 102.3(3)
O62 W5 O63 104.3(3)
O63 W5 O47 153.3(3)
O63 W5 O58 88.7(3)
O63 W5 O60 71.5(3)
O63 W5 O61 89.4(3)
O3 W6 O7 71.9(2)
O3 W6 O10 85.6(3)
O3 W6 O36 154.9(3)
O5 W6 O3 96.6(3)
O5 W6 O7 86.4(3)
O5 W6 O10 164.2(3)
O5 W6 O36 91.8(3)
O8 W6 O3 99.6(3)
O8 W6 O5 102.8(3)
O8 W6 O7 168.3(3)
O8 W6 O10 92.2(3)
O8 W6 O36 101.5(3)
O10 W6 O7 79.4(2)
O36 W6 O7 85.1(3)
O36 W6 O10 80.3(3)
O1 W7 O3 97.7(3)
O1 W7 O6 91.3(3)
O1 W7 O7 87.1(3)
O1 W7 O9 163.9(3)
O2 W7 O1 102.0(3)
O2 W7 O3 99.5(3)
O2 W7 O6 100.8(3)
O2 W7 O7 168.7(3)
O2 W7 O9 93.1(3)
O3 W7 O6 155.6(3)
O3 W7 O7 72.2(2)
O3 W7 O9 85.2(3)
O6 W7 O7 85.7(3)
O6 W7 O9 80.3(3)
O9 W7 O7 78.7(2)
O40 W8 O43 83.7(3)
O40 W8 O48 73.5(3)
O42 W8 O40 98.7(3)
O42 W8 O43 99.7(3)
O42 W8 O45 102.4(3)
O42 W8 O48 168.9(3)
O42 W8 O49 104.5(3)
O43 W8 O48 71.9(3)
O45 W8 O40 157.7(3)
O45 W8 O43 85.6(3)
O45 W8 O48 84.5(3)
O49 W8 O40 91.2(3)
O49 W8 O43 155.8(3)
O49 W8 O45 90.6(3)
O49 W8 O48 84.0(3)
O45 W9 O58 85.9(3)
O45 W9 O60 84.0(3)
O57 W9 O45 86.6(3)
O57 W9 O58 153.8(3)
O57 W9 O60 80.9(3)
O57 W9 O64 91.7(3)
O58 W9 O60 73.4(3)
O59 W9 O45 100.6(3)
O59 W9 O57 105.5(3)
O59 W9 O58 100.5(3)
O59 W9 O60 172.2(3)
O59 W9 O64 102.1(3)
O64 W9 O45 156.8(3)
O64 W9 O58 85.5(3)
O64 W9 O60 72.9(3)
O37 W10 O38 100.6(3)
O37 W10 O39 104.6(3)
O37 W10 O40 101.7(3)
O37 W10 O41 100.4(3)
O37 W10 O48 170.7(3)
O38 W10 O40 156.5(3)
O38 W10 O41 84.2(3)
O38 W10 O48 83.2(3)
O39 W10 O38 89.3(3)
O39 W10 O40 92.3(3)
O39 W10 O41 154.9(3)
O39 W10 O48 83.9(3)
O40 W10 O41 84.5(3)
O40 W10 O48 73.6(2)
O41 W10 O48 71.3(3)
O9 W11 O12 91.7(3)
O9 W11 O15 155.0(3)
O9 W11 O17 83.1(3)
O9 W11 O35 89.3(3)
O11 W11 O9 104.9(3)
O11 W11 O12 100.4(3)
O11 W11 O15 100.1(3)
O11 W11 O17 170.4(3)
O11 W11 O35 101.4(4)
O12 W11 O15 84.6(3)
O12 W11 O17 73.6(2)
O15 W11 O17 72.1(2)
O35 W11 O12 157.1(3)
O35 W11 O15 84.9(3)
O35 W11 O17 83.9(3)
O26 W12 O30 153.6(3)
O26 W12 O33 82.0(3)
O26 W12 O81 85.2(3)
O27 W12 O26 103.3(3)
O27 W12 O30 100.6(3)
O27 W12 O31 103.5(4)
O27 W12 O33 166.2(3)
O27 W12 O81 96.9(3)
O30 W12 O33 72.3(3)
O30 W12 O81 81.1(3)
O31 W12 O26 94.1(3)
O31 W12 O30 91.0(3)
O31 W12 O33 88.7(3)
O31 W12 O81 159.2(3)
O81 W12 O33 70.7(2)
O25 W13 O34 72.6(3)
O26 W13 O25 89.0(3)
O26 W13 O29 156.5(3)
O26 W13 O34 83.2(3)
O28 W13 O25 96.8(3)
O28 W13 O26 102.6(3)
O28 W13 O29 100.2(3)
O28 W13 O32 102.6(3)
O28 W13 O34 168.0(3)
O29 W13 O25 82.9(3)
O29 W13 O34 73.4(3)
O32 W13 O25 159.5(3)
O32 W13 O26 93.2(3)
O32 W13 O29 87.2(3)
O32 W13 O34 87.4(3)
O38 W14 O76 85.2(3)
O38 W14 O77 83.4(3)
O50 W14 O38 100.8(3)
O50 W14 O51 103.3(3)
O50 W14 O67 101.8(3)
O50 W14 O76 100.2(3)
O50 W14 O77 172.9(3)
O51 W14 O38 87.1(3)
O51 W14 O67 91.7(3)
O51 W14 O76 156.2(3)
O51 W14 O77 82.5(3)
O67 W14 O38 157.0(3)
O67 W14 O76 86.8(3)
O67 W14 O77 73.7(3)
O76 W14 O77 74.3(3)
O46 W15 O77 82.8(3)
O61 W15 O46 83.3(3)
O61 W15 O77 84.9(3)
O65 W15 O46 103.3(3)
O65 W15 O61 101.7(3)
O65 W15 O66 102.3(3)
O65 W15 O76 101.3(3)
O65 W15 O77 171.5(3)
O66 W15 O46 154.3(3)
O66 W15 O61 89.8(3)
O66 W15 O76 90.9(3)
O66 W15 O77 72.0(3)
O76 W15 O46 85.8(3)
O76 W15 O61 156.3(3)
O76 W15 O77 72.9(3)
O22 W16 O23 102.4(4)
O22 W16 O24 100.7(4)
O22 W16 O33 171.0(3)
O22 W16 O80 102.6(3)
O22 W16 O81 102.1(4)
O23 W16 O24 156.2(3)
O23 W16 O33 85.1(3)
O23 W16 O80 83.8(3)
O24 W16 O33 72.4(3)
O80 W16 O24 85.6(3)
O80 W16 O33 83.0(3)
O81 W16 O23 90.9(3)
O81 W16 O24 89.8(3)
O81 W16 O33 72.4(3)
O81 W16 O80 155.2(3)
O10 W17 O12 89.8(3)
O10 W17 O14 155.4(3)
O10 W17 O16 89.5(3)
O10 W17 O17 83.3(3)
O12 W17 O14 84.2(3)
O12 W17 O17 73.2(2)
O13 W17 O10 104.6(3)
O13 W17 O12 99.2(3)
O13 W17 O14 100.0(3)
O13 W17 O16 103.0(3)
O13 W17 O17 169.2(3)
O14 W17 O17 72.1(2)
O16 W17 O12 157.2(3)
O16 W17 O14 87.0(3)
O16 W17 O17 84.1(3)
O1A W18 O19 88.4(3)
O1A W18 O23 85.8(3)
O1A W18 O25 154.9(3)
O1A W18 O34 83.6(3)
O19 W18 O34 73.5(2)
O21 W18 O1A 103.1(3)
O21 W18 O19 99.6(3)
O21 W18 O23 102.9(3)
O21 W18 O25 101.9(3)
O21 W18 O34 170.4(3)
O23 W18 O19 157.5(3)
O23 W18 O25 88.6(3)
O23 W18 O34 84.2(3)
O25 W18 O19 87.6(3)
O25 W18 O34 71.5(3)
O1A W19 O17 82.7(3)
O14 W19 O1A 87.3(3)
O14 W19 O17 73.0(2)
O15 W19 O1A 155.7(3)
O15 W19 O14 88.2(3)
O15 W19 O17 73.1(3)
O15 W19 O80 90.3(3)
O20 W19 O1A 102.3(3)
O20 W19 O14 101.0(3)
O20 W19 O15 102.0(3)
O20 W19 O17 172.2(3)
O20 W19 O80 102.9(3)
O80 W19 O1A 84.3(3)
O80 W19 O14 155.8(3)
O80 W19 O17 83.5(3)
O66 W20 O77 70.4(3)
O67 W20 O66 81.4(3)
O67 W20 O77 72.3(2)
O69 W20 O66 159.2(3)
O69 W20 O67 91.2(3)
O69 W20 O73 93.9(3)
O69 W20 O77 88.8(3)
O71 W20 O66 96.5(3)
O71 W20 O67 99.9(3)
O71 W20 O69 104.0(3)
O71 W20 O73 101.8(3)
O71 W20 O77 165.4(3)
O73 W20 O66 85.4(3)
O73 W20 O67 155.7(3)
O73 W20 O77 84.0(3)
O16 W21 O19 86.0(3)
O16 W21 O34 82.9(3)
O18 W21 O16 102.0(3)
O18 W21 O19 100.5(3)
O18 W21 O29 101.6(3)
O18 W21 O34 172.6(3)
O18 W21 O36 104.4(3)
O19 W21 O34 74.2(2)
O29 W21 O16 156.1(3)
O29 W21 O19 86.0(3)
O29 W21 O34 73.2(3)
O36 W21 O16 85.8(3)
O36 W21 O19 154.9(3)
O36 W21 O29 91.9(3)
O36 W21 O34 81.2(3)
O41 W22 O43 86.9(3)
O41 W22 O47 155.8(3)
O41 W22 O48 73.1(3)
O43 W22 O48 73.0(3)
O44 W22 O41 102.3(3)
O44 W22 O43 99.6(3)
O44 W22 O46 103.4(3)
O44 W22 O47 101.9(3)
O44 W22 O48 171.3(3)
O46 W22 O41 89.8(3)
O46 W22 O43 157.0(3)
O46 W22 O47 86.1(3)
O46 W22 O48 84.2(3)
O47 W22 O43 87.6(3)
O47 W22 O48 82.7(3)
O6 W23 O24 155.1(3)
O6 W23 O30 92.0(3)
O6 W23 O33 82.0(3)
O6 W23 O35 85.9(3)
O24 W23 O33 73.9(3)
O24 W23 O35 85.2(3)
O30 W23 O24 87.3(3)
O30 W23 O33 73.8(3)
O30 W23 O35 157.1(3)
O35 W23 O33 83.4(3)
O82 W23 O6 103.3(4)
O82 W23 O24 101.1(4)
O82 W23 O30 102.7(4)
O82 W23 O33 173.9(3)
O82 W23 O35 100.0(3)
C2C N1 C1C 112.1(10)
C2C N1 C3C 109.2(10)
C3C N1 C1C 113.2(10)
C4C N2 C5C 112.2(9)
C4C N2 C6C 110.9(10)
C5C N2 C6C 111.5(10)
C7C N3 C8C 112.1(10)
C7C N3 C9C 111.6(10)
C8C N3 C9C 109.8(9)
C10C N4 C11C 110.1(11)
C10C N4 C12C 109.7(11)
C12C N4 C11C 112.4(12)
C13C N6 C14C 110.7(11)
C13C N6 C15C 111.8(12)
C15C N6 C14C 111.5(11)
C17C N5 C16C 112.7(11)
C18C N5 C16C 110.4(11)
C18C N5 C17C 109.9(11)

loop_
_geom_bond_atom_site_label_1
_geom_bond_atom_site_label_2
_geom_bond_distance
_geom_bond_site_symmetry_2
C1 O78 1.117(13) .
C1 Mn1 1.804(11) .
C2 O79 1.129(12) .
C2 Mn1 1.823(10) .
C3 O83 1.132(12) .
C3 Mn2 1.812(10) .
C4 O84 1.131(13) .
C4 Mn2 1.817(11) .
C5 O85 1.145(13) .
C5 Mn2 1.808(11) .
C6 O86 1.150(14) .
C6 Mn1 1.820(12) .
O1 Mn1 2.016(7) .
O1 W7 1.761(7) .
O1A W18 1.897(7) .
O1A W19 1.923(7) .
O2 W7 1.735(6) .
O3 W6 1.908(6) .
O3 W7 1.924(7) .
O5 W4 2.089(6) .
O5 W6 1.806(6) .
O6 W7 1.942(7) .
O6 W23 1.870(7) .
O7 P1 1.511(7) .
O7 W6 2.357(6) .
O7 W7 2.333(6) .
O8 W6 1.715(7) .
O9 W7 2.065(7) .
O9 W11 1.826(7) .
O10 W6 2.076(6) .
O10 W17 1.848(6) .
O11 W11 1.708(7) .
O12 W11 1.931(7) .
O12 W17 1.941(6) .
O13 W17 1.719(7) .
O14 W17 1.965(7) .
O14 W19 1.901(7) .
O15 W11 1.977(7) .
O15 W19 1.890(7) .
O16 W17 1.888(6) .
O16 W21 1.915(6) .
O17 P1 1.540(7) .
O17 W11 2.418(6) .
O17 W17 2.427(6) .
O17 W19 2.430(6) .
O18 W21 1.725(7) .
O19 W18 1.917(7) .
O19 W21 1.937(6) .
O20 W19 1.721(7) .
O21 W18 1.706(7) .
O22 W16 1.706(7) .
O23 W16 1.910(7) .
O23 W18 1.903(7) .
O24 W16 1.934(8) .
O24 W23 1.931(7) .
O25 W13 1.979(7) .
O25 W18 1.905(7) .
O26 W12 1.921(7) .
O26 W13 1.895(7) .
O27 W12 1.708(7) .
O28 W13 1.705(7) .
O29 W13 1.960(7) .
O29 W21 1.890(7) .
O30 W12 1.964(7) .
O30 W23 1.870(7) .
O31 Mn1 2.008(7) .
O31 W12 1.760(7) .
O32 W4 1.960(6) .
O32 W13 1.837(6) .
O33 P1 1.540(7) .
O33 W12 2.431(7) .
O33 W16 2.486(7) .
O33 W23 2.426(7) .
O34 P1 1.538(7) .
O34 W13 2.395(6) .
O34 W18 2.491(6) .
O34 W21 2.450(6) .
O35 W11 1.891(7) .
O35 W23 1.947(7) .
O36 W6 1.921(6) .
O36 W21 1.874(6) .
O37 W10 1.726(7) .
O38 W10 1.906(7) .
O38 W14 1.935(7) .
O39 W3 2.083(7) .
O39 W10 1.813(7) .
O40 W8 1.939(7) .
O40 W10 1.931(7) .
O41 W10 1.970(7) .
O41 W22 1.898(7) .
O42 W8 1.712(7) .
O43 W8 1.961(7) .
O43 W22 1.932(7) .
O44 W22 1.718(7) .
O45 W8 1.902(6) .
O45 W9 1.928(7) .
O46 W15 1.940(7) .
O46 W22 1.895(7) .
O47 W5 1.917(7) .
O47 W22 1.916(7) .
O48 P2 1.544(7) .
O48 W8 2.433(7) .
O48 W10 2.434(7) .
O48 W22 2.405(7) .
O49 W2 2.075(7) .
O49 W8 1.820(7) .
O50 W14 1.718(7) .
O51 W3 1.938(7) .
O51 W14 1.876(7) .
O52 W3 1.722(7) .
O53 W2 1.902(6) .
O53 W3 1.931(7) .
O54 Mn2 2.032(7) .
O54 W3 1.757(7) .
O55 W2 1.720(7) .
O56 P2 1.505(7) .
O56 W2 2.313(7) .
O56 W3 2.350(7) .
O57 W2 1.930(6) .
O57 W9 1.875(6) .
O58 W5 1.911(7) .
O58 W9 1.929(7) .
O59 W9 1.699(7) .
O60 P2 1.548(7) .
O60 W1 2.409(7) .
O60 W5 2.493(7) .
O60 W9 2.446(7) .
O61 W5 1.896(7) .
O61 W15 1.917(7) .
O62 W5 1.710(7) .
O63 W1 1.968(7) .
O63 W5 1.883(7) .
O64 W1 1.948(6) .
O64 W9 1.896(6) .
O65 W15 1.699(7) .
O66 W15 1.843(7) .
O66 W20 2.064(7) .
O67 W14 1.883(7) .
O67 W20 1.964(7) .
O68 W2 1.782(6) .
O68 W4 2.101(6) .
O69 Mn2 2.003(7) .
O69 W20 1.762(7) .
O70 Mn2 1.984(7) .
O70 W4 1.753(7) .
O71 W20 1.717(7) .
O72 W1 1.837(6) .
O72 W4 1.956(6) .
O73 W1 1.892(7) .
O73 W20 1.937(7) .
O74 W1 1.697(7) .
O75 Mn1 1.969(7) .
O75 W4 1.754(7) .
O76 W14 1.943(7) .
O76 W15 1.916(7) .
O77 P2 1.544(7) .
O77 W14 2.413(6) .
O77 W15 2.491(7) .
O77 W20 2.417(7) .
O80 W16 1.932(7) .
O80 W19 1.895(7) .
O81 W12 2.062(7) .
O81 W16 1.856(7) .
O82 W23 1.717(7) .
C1C N1 1.494(16) .
C2C N1 1.477(15) .
C3C N1 1.485(16) .
C4C N2 1.474(16) .
C5C N2 1.475(15) .
C6C N2 1.496(15) .
C7C N3 1.459(15) .
C8C N3 1.467(16) .
C9C N3 1.516(15) .
C10C N4 1.502(18) .
C11C N4 1.514(18) .
C12C N4 1.511(18) .
C13C N6 1.464(17) .
C14C N6 1.534(19) .
C15C N6 1.513(18) .
C16C N5 1.506(17) .
C17C N5 1.503(18) .
C18C N5 1.483(17) .
K3A K3A 1.236(11) 5_565

loop_
_geom_torsion_atom_site_label_1
_geom_torsion_atom_site_label_2
_geom_torsion_atom_site_label_3
_geom_torsion_atom_site_label_4
_geom_torsion
Mn1 O1 W7 O2 117.4(8)
Mn1 O1 W7 O3 -141.1(8)
Mn1 O1 W7 O6 16.1(8)
Mn1 O1 W7 O7 -69.5(8)
Mn1 O1 W7 O9 -41.8(16)
Mn1 O31 W12 O26 -139.7(9)
Mn1 O31 W12 O27 -35.0(10)
Mn1 O31 W12 O30 66.2(9)
Mn1 O31 W12 O33 138.4(9)
Mn1 O31 W12 O81 133.2(9)
Mn1 O75 W4 O5 59.7(14)
Mn1 O75 W4 O32 -24.7(14)
Mn1 O75 W4 O68 65(2)
Mn1 O75 W4 O70 -119.8(14)
Mn1 O75 W4 O72 145.5(14)
Mn2 O54 W3 O39 -46.6(16)
Mn2 O54 W3 O51 13.8(8)
Mn2 O54 W3 O52 115.6(8)
Mn2 O54 W3 O53 -143.0(8)
Mn2 O54 W3 O56 -71.8(8)
Mn2 O69 W20 O66 137.5(8)
Mn2 O69 W20 O67 68.8(9)
Mn2 O69 W20 O71 -31.7(9)
Mn2 O69 W20 O73 -135.0(9)
Mn2 O69 W20 O77 141.1(9)
Mn2 O70 W4 O5 51(2)
Mn2 O70 W4 O32 134.4(13)
Mn2 O70 W4 O68 48.3(13)
Mn2 O70 W4 O72 -35.2(13)
Mn2 O70 W4 O75 -130.6(12)
W1 O60 P2 O48 -178.3(4)
W1 O60 P2 O56 60.6(5)
W1 O60 P2 O77 -61.6(5)
W1 O63 W5 O47 -9.8(9)
W1 O63 W5 O58 67.9(5)
W1 O63 W5 O60 -4.1(4)
W1 O63 W5 O61 -88.2(5)
W1 O63 W5 O62 169.3(4)
W1 O64 W9 O45 -7.9(10)
W1 O64 W9 O57 77.4(4)
W1 O64 W9 O58 -76.5(4)
W1 O64 W9 O59 -176.3(4)
W1 O64 W9 O60 -2.6(3)
W2 O49 W8 O40 129.5(8)
W2 O49 W8 O42 -131.1(8)
W2 O49 W8 O43 52.2(12)
W2 O49 W8 O45 -28.2(8)
W2 O49 W8 O48 56.2(8)
W2 O56 P2 O48 -67.7(6)
W2 O56 P2 O60 52.3(6)
W2 O56 P2 O77 173.6(4)
W2 O57 W9 O45 39.3(10)
W2 O57 W9 O58 -34.3(14)
W2 O57 W9 O59 139.4(10)
W2 O57 W9 O60 -45.1(10)
W2 O57 W9 O64 -117.5(10)
W3 O39 W10 O37 128.0(9)
W3 O39 W10 O38 27.2(9)
W3 O39 W10 O40 -129.3(9)
W3 O39 W10 O41 -47.4(13)
W3 O39 W10 O48 -56.0(8)
W3 O51 W14 O38 -40.4(10)
W3 O51 W14 O50 -140.9(9)
W3 O51 W14 O67 116.6(10)
W3 O51 W14 O76 30.7(15)
W3 O51 W14 O77 43.3(9)
W3 O56 P2 O48 67.1(6)
W3 O56 P2 O60 -173.0(4)
W3 O56 P2 O77 -51.6(6)
W4 O5 W6 O3 127.3(8)
W4 O5 W6 O7 56.0(8)
W4 O5 W6 O8 -131.2(8)
W4 O5 W6 O10 30.2(16)
W4 O5 W6 O36 -28.9(8)
W4 O32 W13 O25 -146.5(9)
W4 O32 W13 O26 118.0(10)
W4 O32 W13 O28 14.3(10)
W4 O32 W13 O29 -85.5(10)
W4 O32 W13 O34 -159.0(10)
W4 O68 W2 O49 36.6(17)
W4 O68 W2 O53 135.2(8)
W4 O68 W2 O55 -126.6(8)
W4 O68 W2 O56 62.6(8)
W4 O68 W2 O57 -23.3(8)
W4 O72 W1 O60 -160.8(10)
W4 O72 W1 O63 -151.3(8)
W4 O72 W1 O64 -87.7(9)
W4 O72 W1 O73 115.8(9)
W4 O72 W1 O74 12.9(10)
W5 O60 P2 O48 -57.0(5)
W5 O60 P2 O56 -178.1(4)
W5 O60 P2 O77 59.7(5)
W6 O7 P1 O17 -67.1(5)
W6 O7 P1 O33 173.4(4)
W6 O7 P1 O34 53.1(6)
W6 O10 W17 O12 132.7(7)
W6 O10 W17 O13 -127.9(7)
W6 O10 W17 O14 57.2(11)
W6 O10 W17 O16 -24.5(8)
W6 O10 W17 O17 59.6(7)
W6 O36 W21 O16 36.7(11)
W6 O36 W21 O18 138.1(10)
W6 O36 W21 O19 -34.7(15)
W6 O36 W21 O29 -119.4(11)
W6 O36 W21 O34 -46.8(10)
W7 O6 W23 O24 29.4(15)
W7 O6 W23 O30 117.4(10)
W7 O6 W23 O33 44.0(10)
W7 O6 W23 O35 -39.8(10)
W7 O6 W23 O82 -139.1(10)
W7 O7 P1 O17 66.8(5)
W7 O7 P1 O33 -52.7(6)
W7 O7 P1 O34 -173.0(4)
W7 O9 W11 O11 125.7(8)
W7 O9 W11 O12 -133.0(8)
W7 O9 W11 O15 -52.2(13)
W7 O9 W11 O17 -59.7(8)
W7 O9 W11 O35 24.1(8)
W8 O48 P2 O56 57.5(5)
W8 O48 P2 O60 -64.3(5)
W8 O48 P2 O77 178.0(4)
W9 O60 P2 O48 61.1(5)
W9 O60 P2 O56 -60.0(6)
W9 O60 P2 O77 177.8(4)
W10 O41 W22 O43 -70.5(5)
W10 O41 W22 O44 -169.6(5)
W10 O41 W22 O46 86.7(5)
W10 O41 W22 O47 6.8(11)
W10 O41 W22 O48 2.7(4)
W10 O48 P2 O56 -56.5(5)
W10 O48 P2 O60 -178.3(4)
W10 O48 P2 O77 64.1(5)
W11 O15 W19 O1A 9.6(10)
W11 O15 W19 O14 -69.6(4)
W11 O15 W19 O17 3.1(4)
W11 O15 W19 O20 -170.5(4)
W11 O15 W19 O80 86.3(5)
W11 O17 P1 O7 -56.8(5)
W11 O17 P1 O33 64.0(5)
W11 O17 P1 O34 -178.3(4)
W12 O26 W13 O25 -133.5(8)
W12 O26 W13 O28 129.8(8)
W12 O26 W13 O29 -64.1(12)
W12 O26 W13 O32 26.1(9)
W12 O26 W13 O34 -60.8(8)
W12 O30 W23 O6 -75.6(5)
W12 O30 W23 O24 79.5(5)
W12 O30 W23 O33 5.5(4)
W12 O30 W23 O35 8.6(11)
W12 O30 W23 O82 -179.7(5)
W12 O33 P1 O7 -59.2(5)
W12 O33 P1 O17 -179.8(4)
W12 O33 P1 O34 62.5(5)
W12 O81 W16 O22 -169.8(5)
W12 O81 W16 O23 87.3(5)
W12 O81 W16 O24 -68.9(5)
W12 O81 W16 O33 2.7(4)
W12 O81 W16 O80 10.2(11)
W13 O29 W21 O16 -6.0(10)
W13 O29 W21 O18 -176.9(4)
W13 O29 W21 O19 -76.9(4)
W13 O29 W21 O34 -2.2(4)
W13 O29 W21 O36 78.0(4)
W13 O34 P1 O7 60.7(5)
W13 O34 P1 O17 -178.3(4)
W13 O34 P1 O33 -60.8(5)
W14 O77 P2 O48 -61.0(5)
W14 O77 P2 O56 59.3(6)
W14 O77 P2 O60 -178.1(4)
W15 O46 W22 O41 -126.5(9)
W15 O46 W22 O43 -45.0(14)
W15 O46 W22 O44 130.8(9)
W15 O46 W22 O47 29.6(9)
W15 O46 W22 O48 -53.5(9)
W15 O61 W5 O47 -32.1(10)
W15 O61 W5 O58 36.3(15)
W15 O61 W5 O60 50.3(10)
W15 O61 W5 O62 -133.8(10)
W15 O61 W5 O63 121.7(10)
W15 O77 P2 O48 59.2(5)
W15 O77 P2 O56 179.5(4)
W15 O77 P2 O60 -57.9(5)
W16 O33 P1 O7 179.3(4)
W16 O33 P1 O17 58.7(5)
W16 O33 P1 O34 -59.0(5)
W16 O80 W19 O1A 30.2(9)
W16 O80 W19 O14 -39.9(15)
W16 O80 W19 O15 -126.0(10)
W16 O80 W19 O17 -53.0(9)
W16 O80 W19 O20 131.6(9)
W17 O17 P1 O7 58.7(5)
W17 O17 P1 O33 179.6(4)
W17 O17 P1 O34 -62.8(5)
W18 O34 P1 O7 -177.2(4)
W18 O34 P1 O17 -56.3(5)
W18 O34 P1 O33 61.2(5)
W19 O1A W18 O19 -131.1(9)
W19 O1A W18 O21 129.4(8)
W19 O1A W18 O23 27.2(8)
W19 O1A W18 O25 -50.4(13)
W19 O1A W18 O34 -57.5(8)
W19 O17 P1 O7 -179.2(4)
W19 O17 P1 O33 -58.3(5)
W19 O17 P1 O34 59.3(5)
W20 O66 W15 O46 14.8(10)
W20 O66 W15 O61 88.9(5)
W20 O66 W15 O65 -169.2(4)
W20 O66 W15 O76 -67.4(5)
W20 O66 W15 O77 4.2(4)
W20 O67 W14 O38 10.6(10)
W20 O67 W14 O50 -179.9(4)
W20 O67 W14 O51 -75.9(4)
W20 O67 W14 O76 80.4(4)
W20 O67 W14 O77 5.7(4)
W20 O73 W1 O60 -55.8(8)
W20 O73 W1 O63 -128.0(8)
W20 O73 W1 O64 -57.6(12)
W20 O73 W1 O72 30.8(8)
W20 O73 W1 O74 133.7(8)
W20 O77 P2 O48 179.7(4)
W20 O77 P2 O56 -59.9(5)
W20 O77 P2 O60 62.7(5)
W21 O16 W17 O10 21.1(8)
W21 O16 W17 O12 -67.1(11)
W21 O16 W17 O13 126.0(7)
W21 O16 W17 O14 -134.5(8)
W21 O16 W17 O17 -62.2(7)
W21 O34 P1 O7 -60.1(5)
W21 O34 P1 O17 60.9(5)
W21 O34 P1 O33 178.4(4)
W22 O48 P2 O56 -179.5(4)
W22 O48 P2 O60 58.7(6)
W22 O48 P2 O77 -59.0(6)
W23 O33 P1 O7 59.7(5)
W23 O33 P1 O17 -60.8(5)
W23 O33 P1 O34 -178.5(4)
W23 O35 W11 O9 -21.8(8)
W23 O35 W11 O11 -126.9(8)
W23 O35 W11 O12 70.8(11)
W23 O35 W11 O15 133.8(8)
W23 O35 W11 O17 61.3(7)
